data_4065717
loop_
_publ_author_name
'Pun, Doris'
'Lobkovsky, Emil'
'Keresztes, Ivan'
'Chirik, Paul J.'

_publ_section_title
;
 Cyclopentanone Insertion into \h9-Indenyl Rings of Zirconium Sandwich
 Complexes
;
_journal_issue 7
_journal_name_full Organometallics
_journal_page_first 1789
_journal_paper_doi 10.1021/om100096g
_journal_volume 29
_journal_year 2010
_chemical_formula_moiety 'C40 H54 O2 Zr'
_chemical_formula_sum 'C40 H54 O2 Zr'
_chemical_formula_weight 658.05
_chemical_name_systematic
; 
 ? 
;
_space_group_IT_number 2
_symmetry_cell_setting triclinic
_symmetry_space_group_name_Hall '-P 1'
_symmetry_space_group_name_H-M 'P -1'
_atom_sites_solution_hydrogens mixed
_atom_sites_solution_primary direct
_atom_sites_solution_secondary difmap
_audit_creation_method SHELXL-97
_cell_angle_alpha 86.700(4)
_cell_angle_beta 88.621(4)
_cell_angle_gamma 85.072(4)
_cell_formula_units_Z 2
_cell_length_a 9.7071(8)
_cell_length_b 12.0378(10)
_cell_length_c 16.4659(14)
_cell_measurement_reflns_used 2966
_cell_measurement_temperature 173(2)
_cell_volume 1913.4(3)
_computing_cell_refinement 'Bruker SAINT+'
_computing_data_collection 'Bruker APEX2'
_computing_data_reduction 'Bruker SAINT+'
_computing_molecular_graphics 'Bruker SHELXTL'
_computing_publication_material 'Bruker SHELXTL'
_computing_structure_refinement 'SHELXL-97 (Sheldrick, 1997)'
_computing_structure_solution 'SHELXS-97 (Sheldrick, 1990)'
_diffrn_ambient_temperature 173(2)
_diffrn_measured_fraction_theta_full 0.993
_diffrn_measured_fraction_theta_max 0.993
_diffrn_measurement_device_type 'Bruker X8 APEX II diffractometer'
_diffrn_measurement_method 'phi and omega scans'
_diffrn_radiation_monochromator graphite
_diffrn_radiation_source 'fine-focus sealed tube'
_diffrn_radiation_type MoK\a
_diffrn_radiation_wavelength 0.71073
_diffrn_reflns_av_R_equivalents 0.0838
_diffrn_reflns_av_sigmaI/netI 0.0919
_diffrn_reflns_limit_h_max 12
_diffrn_reflns_limit_h_min -12
_diffrn_reflns_limit_k_max 16
_diffrn_reflns_limit_k_min -16
_diffrn_reflns_limit_l_max 21
_diffrn_reflns_limit_l_min -21
_diffrn_reflns_number 38102
_diffrn_reflns_theta_full 28.28
_diffrn_reflns_theta_max 28.28
_diffrn_reflns_theta_min 1.70
_exptl_absorpt_coefficient_mu 0.317
_exptl_absorpt_correction_T_max 0.9843
_exptl_absorpt_correction_T_min 0.9394
_exptl_absorpt_correction_type multi-scan
_exptl_absorpt_process_details SADABS
_exptl_crystal_colour 'light yellow'
_exptl_crystal_density_diffrn 1.142
_exptl_crystal_density_method 'not measured'
_exptl_crystal_description block
_exptl_crystal_F_000 700
_exptl_crystal_size_max 0.20
_exptl_crystal_size_mid 0.07
_exptl_crystal_size_min 0.05
_platon_squeeze_details
;
;
_refine_diff_density_max 0.619
_refine_diff_density_min -0.628
_refine_diff_density_rms 0.085
_refine_ls_extinction_method none
_refine_ls_goodness_of_fit_ref 1.029
_refine_ls_hydrogen_treatment mixed
_refine_ls_matrix_type full
_refine_ls_number_parameters 516
_refine_ls_number_reflns 9422
_refine_ls_number_restraints 0
_refine_ls_restrained_S_all 1.029
_refine_ls_R_factor_all 0.0701
_refine_ls_R_factor_gt 0.0488
_refine_ls_shift/su_max 0.008
_refine_ls_shift/su_mean 0.000
_refine_ls_structure_factor_coef Fsqd
_refine_ls_weighting_details 'calc w=1/[\s^2^(Fo^2^)+(0.0353P)^2^+0.0000P] where P=(Fo^2^+2Fc^2^)/3'
_refine_ls_weighting_scheme calc
_refine_ls_wR_factor_gt 0.0955
_refine_ls_wR_factor_ref 0.1026
_reflns_number_gt 6805
_reflns_number_total 9422
_reflns_threshold_expression >2sigma(I)
_cod_data_source_file om100096g_si_003.cif
_cod_data_source_block dp16
_cod_depositor_comments
;
The following automatic conversions were performed:

'_symmetry_cell_setting' value 'Triclinic' changed to 'triclinic'
according to /home/saulius/struct/CIF-dictionaries/cif_core.dic
dictionary named 'cif_core.dic' version 2.4.1 from 2010-06-29.

Automatic conversion script
Id: cif_fix_values 1715 2011-07-08 13:25:40Z adriana 
;
_cod_original_sg_symbol_H-M P-1
_cod_database_code 4065717

loop_
_symmetry_equiv_pos_as_xyz
'x, y, z'
'-x, -y, -z'

loop_
_atom_site_label
_atom_site_type_symbol
_atom_site_fract_x
_atom_site_fract_y
_atom_site_fract_z
_atom_site_U_iso_or_equiv
_atom_site_adp_type
_atom_site_occupancy
_atom_site_symmetry_multiplicity
_atom_site_calc_flag
_atom_site_refinement_flags
Zr1 Zr 0.19343(2) 0.707365(16) 0.183131(12) 0.01818(5) Uani 1 1 d .
O1 O 0.28016(14) 0.84791(11) 0.16097(8) 0.0213(3) Uani 1 1 d .
O2 O 0.33961(13) 0.58509(11) 0.20077(8) 0.0200(3) Uani 1 1 d .
C1 C 0.0929(2) 0.78620(17) 0.29814(12) 0.0213(5) Uani 1 1 d .
H1 H 0.029(2) 0.8420(16) 0.2960(12) 0.018(5) Uiso 1 1 d .
C2 C 0.0605(2) 0.67472(17) 0.32089(12) 0.0222(5) Uani 1 1 d .
H2 H -0.031(2) 0.6550(17) 0.3175(12) 0.027(6) Uiso 1 1 d .
C3 C 0.1572(2) 0.59002(18) 0.33744(13) 0.0244(5) Uani 1 1 d .
H3 H 0.128(2) 0.5110(16) 0.3450(12) 0.023(6) Uiso 1 1 d .
C4 C 0.3111(2) 0.59967(17) 0.34450(12) 0.0198(5) Uani 1 1 d .
H4 H 0.3400(19) 0.5621(16) 0.3952(12) 0.022(5) Uiso 1 1 d .
C5 C 0.3338(2) 0.72296(16) 0.33754(11) 0.0182(5) Uani 1 1 d .
C6 C 0.4639(2) 0.77634(17) 0.35042(12) 0.0202(5) Uani 1 1 d .
C7 C 0.4435(2) 0.88388(17) 0.32418(12) 0.0221(5) Uani 1 1 d .
H7 H 0.512(2) 0.9351(18) 0.3269(13) 0.035(6) Uiso 1 1 d .
C8 C 0.2974(2) 0.91607(16) 0.29775(12) 0.0203(5) Uani 1 1 d .
C9 C 0.2343(2) 0.80501(17) 0.31456(11) 0.0199(5) Uani 1 1 d .
C10 C -0.0029(2) 0.59419(17) 0.12901(12) 0.0221(5) Uani 1 1 d .
C11 C -0.0536(2) 0.50243(18) 0.17447(14) 0.0288(5) Uani 1 1 d .
H11 H -0.130(2) 0.5135(17) 0.2118(12) 0.026(6) Uiso 1 1 d .
C12 C 0.0071(2) 0.39777(19) 0.16359(15) 0.0362(6) Uani 1 1 d .
H12 H -0.026(2) 0.3324(18) 0.1967(13) 0.034(6) Uiso 1 1 d .
C13 C 0.1194(3) 0.37988(19) 0.10880(16) 0.0385(6) Uani 1 1 d .
H13 H 0.160(2) 0.3060(19) 0.1037(14) 0.044(7) Uiso 1 1 d .
C14 C 0.1737(2) 0.46663(18) 0.06528(14) 0.0299(6) Uani 1 1 d .
H14 H 0.252(2) 0.450(2) 0.0253(15) 0.050(7) Uiso 1 1 d .
C15 C 0.1124(2) 0.57639(17) 0.07419(12) 0.0233(5) Uani 1 1 d .
C16 C 0.1420(2) 0.68210(17) 0.03591(12) 0.0220(5) Uani 1 1 d .
C17 C 0.0382(2) 0.76100(17) 0.06433(12) 0.0199(5) Uani 1 1 d .
H17 H 0.0291(18) 0.8403(15) 0.0499(11) 0.013(5) Uiso 1 1 d .
C18 C -0.0489(2) 0.71179(17) 0.12296(12) 0.0216(5) Uani 1 1 d .
C19 C 0.5856(2) 0.72484(18) 0.39787(13) 0.0268(5) Uani 1 1 d .
H19 H 0.6178(19) 0.6616(15) 0.3750(11) 0.012(5) Uiso 1 1 d .
C20 C 0.7044(2) 0.7991(2) 0.39788(14) 0.0350(6) Uani 1 1 d .
H20A H 0.7334 0.8178 0.3417 0.053 Uiso 1 1 calc R
H20B H 0.7823 0.7595 0.4272 0.053 Uiso 1 1 calc R
H20C H 0.6743 0.8678 0.4248 0.053 Uiso 1 1 calc R
C21 C 0.5420(3) 0.6956(2) 0.48564(14) 0.0458(7) Uani 1 1 d .
H21A H 0.5078 0.7640 0.5118 0.069 Uiso 1 1 calc R
H21B H 0.6216 0.6596 0.5153 0.069 Uiso 1 1 calc R
H21C H 0.4685 0.6446 0.4862 0.069 Uiso 1 1 calc R
C22 C 0.2253(2) 1.00573(18) 0.35284(13) 0.0272(5) Uani 1 1 d .
H22 H 0.135(2) 1.0219(16) 0.3383(12) 0.023(6) Uiso 1 1 d .
C23 C 0.2938(2) 1.11568(18) 0.34987(15) 0.0357(6) Uani 1 1 d .
H23A H 0.2398 1.1689 0.3834 0.054 Uiso 1 1 calc R
H23B H 0.2977 1.1464 0.2935 0.054 Uiso 1 1 calc R
H23C H 0.3878 1.1021 0.3707 0.054 Uiso 1 1 calc R
C24 C 0.2138(3) 0.9615(2) 0.44177(14) 0.0411(7) Uani 1 1 d .
H24A H 0.3064 0.9380 0.4622 0.062 Uiso 1 1 calc R
H24B H 0.1574 0.8976 0.4453 0.062 Uiso 1 1 calc R
H24C H 0.1703 1.0207 0.4747 0.062 Uiso 1 1 calc R
C25 C 0.2864(2) 0.94830(16) 0.20305(12) 0.0199(5) Uani 1 1 d .
C26 C 0.1626(2) 1.02765(18) 0.17610(13) 0.0255(5) Uani 1 1 d .
H26B H 0.158(2) 1.0934(17) 0.2063(13) 0.029(6) Uiso 1 1 d .
H26A H 0.071(2) 0.9922(18) 0.1827(13) 0.039(7) Uiso 1 1 d .
C27 C 0.1980(2) 1.05900(18) 0.08753(13) 0.0265(5) Uani 1 1 d .
H27A H 0.148(2) 1.1293(18) 0.0673(12) 0.029(6) Uiso 1 1 d .
H27B H 0.178(2) 0.9963(19) 0.0533(14) 0.040(7) Uiso 1 1 d .
C28 C 0.3541(3) 1.0691(2) 0.08667(15) 0.0380(7) Uani 1 1 d .
H28B H 0.370(3) 1.141(2) 0.0852(16) 0.060(9) Uiso 1 1 d .
H28A H 0.389(2) 1.033(2) 0.0426(15) 0.051(8) Uiso 1 1 d .
C29 C 0.4089(2) 1.00696(18) 0.16517(13) 0.0246(5) Uani 1 1 d .
H29B H 0.486(2) 0.9556(16) 0.1586(12) 0.022(6) Uiso 1 1 d .
H29A H 0.445(2) 1.0598(17) 0.2002(13) 0.031(6) Uiso 1 1 d .
C30 C 0.3856(2) 0.53142(16) 0.27545(12) 0.0189(5) Uani 1 1 d .
C31 C 0.5431(2) 0.51802(17) 0.27322(13) 0.0220(5) Uani 1 1 d .
H31B H 0.5741(19) 0.4922(15) 0.3262(12) 0.017(5) Uiso 1 1 d .
H31A H 0.583(2) 0.5891(17) 0.2569(12) 0.026(6) Uiso 1 1 d .
C32 C 0.5760(2) 0.42661(19) 0.21350(14) 0.0285(6) Uani 1 1 d .
H32A H 0.675(2) 0.3890(17) 0.2251(12) 0.030(6) Uiso 1 1 d .
H32B H 0.570(2) 0.4557(17) 0.1591(13) 0.030(6) Uiso 1 1 d .
C33 C 0.4643(3) 0.3449(2) 0.23170(17) 0.0371(6) Uani 1 1 d .
H33B H 0.505(2) 0.277(2) 0.2653(15) 0.050(8) Uiso 1 1 d .
H33A H 0.428(3) 0.314(2) 0.1862(18) 0.081(10) Uiso 1 1 d .
C34 C 0.3495(2) 0.40839(17) 0.27956(13) 0.0241(5) Uani 1 1 d .
H34B H 0.261(2) 0.4000(16) 0.2600(12) 0.025(6) Uiso 1 1 d .
H34A H 0.351(2) 0.3809(16) 0.3345(12) 0.024(6) Uiso 1 1 d .
C35 C 0.2512(2) 0.69680(19) -0.02950(13) 0.0256(5) Uani 1 1 d .
H35 H 0.2401(19) 0.6404(15) -0.0721(11) 0.018(5) Uiso 1 1 d .
C36 C 0.2335(3) 0.8100(2) -0.07548(14) 0.0398(7) Uani 1 1 d .
H36A H 0.1406 0.8212 -0.0981 0.060 Uiso 1 1 calc R
H36B H 0.3026 0.8130 -0.1198 0.060 Uiso 1 1 calc R
H36C H 0.2459 0.8689 -0.0382 0.060 Uiso 1 1 calc R
C37 C 0.3982(2) 0.6764(2) 0.00328(14) 0.0372(6) Uani 1 1 d .
H37A H 0.4150 0.7352 0.0396 0.056 Uiso 1 1 calc R
H37B H 0.4651 0.6772 -0.0422 0.056 Uiso 1 1 calc R
H37C H 0.4085 0.6036 0.0334 0.056 Uiso 1 1 calc R
C38 C -0.1835(2) 0.76099(18) 0.15875(13) 0.0237(5) Uani 1 1 d .
H38 H -0.1922(19) 0.7342(16) 0.2174(12) 0.021(5) Uiso 1 1 d .
C39 C -0.3052(2) 0.72139(19) 0.11414(13) 0.0292(6) Uani 1 1 d .
H39A H -0.3019 0.7488 0.0570 0.044 Uiso 1 1 calc R
H39B H -0.3922 0.7504 0.1396 0.044 Uiso 1 1 calc R
H39C H -0.2993 0.6396 0.1173 0.044 Uiso 1 1 calc R
C40 C -0.1954(2) 0.88853(18) 0.15623(14) 0.0310(6) Uani 1 1 d .
H40A H -0.1159 0.9140 0.1832 0.047 Uiso 1 1 calc R
H40B H -0.2810 0.9153 0.1843 0.047 Uiso 1 1 calc R
H40C H -0.1970 0.9180 0.0995 0.047 Uiso 1 1 calc R

loop_
_atom_site_aniso_label
_atom_site_aniso_U_11
_atom_site_aniso_U_22
_atom_site_aniso_U_33
_atom_site_aniso_U_23
_atom_site_aniso_U_13
_atom_site_aniso_U_12
Zr1 0.01855(10) 0.01772(10) 0.01889(10) -0.00156(7) -0.00426(7) -0.00360(8)
O1 0.0260(7) 0.0184(7) 0.0201(7) -0.0019(6) -0.0034(6) -0.0053(6)
O2 0.0218(7) 0.0215(7) 0.0166(7) 0.0005(6) -0.0040(6) -0.0011(6)
C1 0.0187(10) 0.0200(11) 0.0249(11) -0.0006(9) -0.0013(8) 0.0003(9)
C2 0.0212(10) 0.0283(11) 0.0184(10) -0.0051(9) 0.0015(8) -0.0073(9)
C3 0.0251(11) 0.0226(11) 0.0262(11) -0.0010(9) 0.0028(9) -0.0072(10)
C4 0.0229(10) 0.0183(10) 0.0178(10) 0.0028(8) -0.0029(8) -0.0017(9)
C5 0.0211(10) 0.0219(10) 0.0123(9) -0.0013(8) -0.0021(8) -0.0044(9)
C6 0.0191(10) 0.0258(11) 0.0160(10) -0.0038(8) -0.0027(8) -0.0013(9)
C7 0.0218(10) 0.0252(11) 0.0207(10) -0.0042(9) -0.0062(8) -0.0060(9)
C8 0.0233(10) 0.0163(10) 0.0219(10) -0.0041(8) -0.0023(8) -0.0020(9)
C9 0.0237(10) 0.0220(11) 0.0148(10) -0.0029(8) -0.0023(8) -0.0056(9)
C10 0.0205(10) 0.0220(11) 0.0245(11) -0.0024(9) -0.0083(8) -0.0029(9)
C11 0.0286(12) 0.0280(12) 0.0316(12) -0.0004(10) -0.0103(10) -0.0112(10)
C12 0.0415(14) 0.0247(12) 0.0442(14) 0.0040(11) -0.0151(11) -0.0131(11)
C13 0.0483(15) 0.0178(12) 0.0513(15) -0.0097(11) -0.0227(12) -0.0017(11)
C14 0.0315(12) 0.0245(12) 0.0352(13) -0.0136(10) -0.0108(10) 0.0003(10)
C15 0.0232(11) 0.0240(11) 0.0242(11) -0.0093(9) -0.0072(9) -0.0037(9)
C16 0.0210(10) 0.0263(11) 0.0199(10) -0.0057(9) -0.0065(8) -0.0037(9)
C17 0.0220(10) 0.0196(10) 0.0190(10) -0.0019(8) -0.0069(8) -0.0046(9)
C18 0.0200(10) 0.0257(11) 0.0202(10) -0.0028(9) -0.0089(8) -0.0046(9)
C19 0.0286(12) 0.0262(12) 0.0259(11) -0.0057(10) -0.0096(9) 0.0003(10)
C20 0.0280(12) 0.0447(15) 0.0335(13) -0.0077(11) -0.0073(10) -0.0038(11)
C21 0.0471(15) 0.0553(17) 0.0362(14) 0.0139(12) -0.0186(12) -0.0181(13)
C22 0.0312(12) 0.0216(11) 0.0296(12) -0.0068(9) -0.0038(10) -0.0030(10)
C23 0.0420(14) 0.0249(12) 0.0421(14) -0.0124(11) -0.0055(11) -0.0053(11)
C24 0.0595(17) 0.0384(14) 0.0256(12) -0.0083(11) 0.0021(12) -0.0013(13)
C25 0.0230(10) 0.0164(10) 0.0212(10) -0.0024(8) -0.0028(8) -0.0046(9)
C26 0.0248(11) 0.0238(11) 0.0285(12) -0.0028(9) -0.0029(9) -0.0039(10)
C27 0.0348(12) 0.0190(11) 0.0257(11) 0.0001(9) -0.0056(10) -0.0021(10)
C28 0.0349(14) 0.0419(15) 0.0357(14) 0.0085(12) 0.0002(11) -0.0017(12)
C29 0.0221(11) 0.0229(11) 0.0292(12) -0.0009(9) -0.0032(9) -0.0043(10)
C30 0.0225(10) 0.0173(10) 0.0169(10) 0.0017(8) -0.0049(8) -0.0011(9)
C31 0.0236(11) 0.0201(11) 0.0222(11) 0.0003(9) -0.0054(9) -0.0017(9)
C32 0.0255(12) 0.0270(12) 0.0335(13) -0.0056(10) -0.0005(10) -0.0025(10)
C33 0.0326(13) 0.0233(12) 0.0564(17) -0.0103(12) 0.0045(12) -0.0052(11)
C34 0.0277(11) 0.0228(11) 0.0225(11) 0.0018(9) -0.0059(9) -0.0073(10)
C35 0.0247(11) 0.0318(12) 0.0213(11) -0.0074(9) -0.0010(9) -0.0031(10)
C36 0.0414(14) 0.0475(16) 0.0300(13) 0.0004(12) 0.0080(11) -0.0054(13)
C37 0.0244(12) 0.0594(17) 0.0285(13) -0.0070(12) 0.0001(10) -0.0038(12)
C38 0.0190(10) 0.0283(12) 0.0235(11) -0.0002(9) -0.0035(9) 0.0000(9)
C39 0.0198(11) 0.0353(13) 0.0327(12) 0.0012(10) -0.0043(9) -0.0044(10)
C40 0.0197(11) 0.0322(13) 0.0411(14) -0.0074(11) -0.0044(10) 0.0031(10)

loop_
_atom_type_symbol
_atom_type_description
_atom_type_scat_dispersion_real
_atom_type_scat_dispersion_imag
_atom_type_scat_source
C C 0.0033 0.0016 'International Tables Vol C Tables 4.2.6.8 and 6.1.1.4'
H H 0.0000 0.0000 'International Tables Vol C Tables 4.2.6.8 and 6.1.1.4'
O O 0.0106 0.0060 'International Tables Vol C Tables 4.2.6.8 and 6.1.1.4'
Zr Zr -2.9673 0.5597 'International Tables Vol C Tables 4.2.6.8 and 6.1.1.4'

loop_
_geom_angle_atom_site_label_1
_geom_angle_atom_site_label_2
_geom_angle_atom_site_label_3
_geom_angle
O1 Zr1 O2 108.83(6)
O1 Zr1 C1 87.10(6)
O2 Zr1 C1 117.04(6)
O1 Zr1 C17 88.44(6)
O2 Zr1 C17 131.53(6)
C1 Zr1 C17 108.51(7)
O1 Zr1 C16 94.84(6)
O2 Zr1 C16 99.54(6)
C1 Zr1 C16 140.62(7)
C17 Zr1 C16 32.55(6)
O1 Zr1 C18 112.89(6)
O2 Zr1 C18 131.70(6)
C1 Zr1 C18 88.64(7)
C17 Zr1 C18 32.09(6)
C16 Zr1 C18 54.43(6)
O1 Zr1 C9 67.93(6)
O2 Zr1 C9 96.03(6)
C1 Zr1 C9 33.80(6)
C17 Zr1 C9 132.12(7)
C16 Zr1 C9 159.88(6)
C18 Zr1 C9 121.34(6)
O1 Zr1 C2 119.28(6)
O2 Zr1 C2 96.80(6)
C1 Zr1 C2 33.10(7)
C17 Zr1 C2 113.89(6)
C16 Zr1 C2 134.49(6)
C18 Zr1 C2 83.39(6)
C9 Zr1 C2 55.05(6)
O1 Zr1 C15 126.46(6)
O2 Zr1 C15 82.80(6)
C1 Zr1 C15 134.96(7)
C17 Zr1 C15 52.35(6)
C16 Zr1 C15 32.23(6)
C18 Zr1 C15 53.08(6)
C9 Zr1 C15 165.20(6)
C2 Zr1 C15 110.33(6)
O1 Zr1 C10 140.87(6)
O2 Zr1 C10 99.69(6)
C1 Zr1 C10 103.46(7)
C17 Zr1 C10 52.44(6)
C16 Zr1 C10 53.51(6)
C18 Zr1 C10 32.22(6)
C9 Zr1 C10 135.73(6)
C2 Zr1 C10 82.03(6)
C15 Zr1 C10 31.50(6)
C25 O1 Zr1 135.05(12)
C30 O2 Zr1 128.43(12)
C2 C1 C9 112.88(18)
C2 C1 Zr1 84.48(12)
C9 C1 Zr1 82.74(12)
C3 C2 C1 123.32(19)
C3 C2 Zr1 86.61(13)
C1 C2 Zr1 62.42(11)
C2 C3 C4 126.08(19)
C5 C4 C3 107.36(16)
C5 C4 C30 113.64(16)
C3 C4 C30 107.19(16)
C9 C5 C6 108.04(17)
C9 C5 C4 123.90(17)
C6 C5 C4 128.02(17)
C7 C6 C5 107.61(17)
C7 C6 C19 125.74(19)
C5 C6 C19 125.78(18)
C6 C7 C8 112.79(18)
C7 C8 C9 100.26(16)
C7 C8 C22 110.73(17)
C9 C8 C22 109.90(16)
C7 C8 C25 113.15(16)
C9 C8 C25 107.87(15)
C22 C8 C25 113.98(16)
C5 C9 C1 124.45(18)
C5 C9 C8 110.53(17)
C1 C9 C8 124.55(18)
C5 C9 Zr1 91.00(12)
C1 C9 Zr1 63.46(11)
C8 C9 Zr1 112.42(12)
C11 C10 C15 119.9(2)
C11 C10 C18 132.2(2)
C15 C10 C18 107.87(18)
C11 C10 Zr1 122.21(14)
C15 C10 Zr1 74.11(11)
C18 C10 Zr1 71.36(11)
C12 C11 C10 118.9(2)
C11 C12 C13 121.3(2)
C14 C13 C12 121.6(2)
C13 C14 C15 118.8(2)
C14 C15 C10 119.51(19)
C14 C15 C16 131.9(2)
C10 C15 C16 108.56(18)
C14 C15 Zr1 122.70(14)
C10 C15 Zr1 74.39(11)
C16 C15 Zr1 69.86(11)
C17 C16 C15 105.88(17)
C17 C16 C35 129.27(19)
C15 C16 C35 124.34(19)
C17 C16 Zr1 73.37(11)
C15 C16 Zr1 77.91(11)
C35 C16 Zr1 120.58(13)
C18 C17 C16 111.45(18)
C18 C17 Zr1 75.97(11)
C16 C17 Zr1 74.07(11)
C17 C18 C10 106.06(18)
C17 C18 C38 128.37(19)
C10 C18 C38 124.13(18)
C17 C18 Zr1 71.94(11)
C10 C18 Zr1 76.41(11)
C38 C18 Zr1 127.54(13)
C6 C19 C20 113.24(18)
C6 C19 C21 110.46(18)
C20 C19 C21 109.01(18)
C23 C22 C24 108.82(19)
C23 C22 C8 114.33(18)
C24 C22 C8 111.85(18)
O1 C25 C26 107.04(16)
O1 C25 C29 106.45(16)
C26 C25 C29 102.30(16)
O1 C25 C8 108.54(15)
C26 C25 C8 116.78(17)
C29 C25 C8 114.99(16)
C27 C26 C25 103.24(17)
C26 C27 C28 104.30(18)
C27 C28 C29 106.31(18)
C25 C29 C28 105.64(17)
O2 C30 C31 108.49(15)
O2 C30 C34 109.39(16)
C31 C30 C34 101.82(16)
O2 C30 C4 106.26(15)
C31 C30 C4 118.29(16)
C34 C30 C4 112.38(16)
C30 C31 C32 103.14(17)
C31 C32 C33 104.32(18)
C34 C33 C32 106.25(18)
C33 C34 C30 105.76(17)
C16 C35 C36 112.85(19)
C16 C35 C37 112.53(17)
C36 C35 C37 109.93(19)
C18 C38 C40 113.21(17)
C18 C38 C39 109.92(17)
C40 C38 C39 109.41(17)

loop_
_geom_bond_atom_site_label_1
_geom_bond_atom_site_label_2
_geom_bond_distance
Zr1 O1 1.9655(13)
Zr1 O2 1.9688(13)
Zr1 C1 2.323(2)
Zr1 C17 2.5184(19)
Zr1 C16 2.527(2)
Zr1 C18 2.5698(19)
Zr1 C9 2.5762(19)
Zr1 C2 2.609(2)
Zr1 C15 2.632(2)
Zr1 C10 2.636(2)
O1 C25 1.433(2)
O2 C30 1.419(2)
C1 C2 1.431(3)
C1 C9 1.445(3)
C2 C3 1.346(3)
C3 C4 1.516(3)
C4 C5 1.516(3)
C4 C30 1.567(3)
C5 C9 1.365(3)
C5 C6 1.490(3)
C6 C7 1.341(3)
C6 C19 1.501(3)
C7 C8 1.505(3)
C8 C9 1.526(3)
C8 C22 1.559(3)
C8 C25 1.589(3)
C10 C11 1.415(3)
C10 C15 1.430(3)
C10 C18 1.446(3)
C11 C12 1.364(3)
C12 C13 1.408(4)
C13 C14 1.369(3)
C14 C15 1.416(3)
C15 C16 1.436(3)
C16 C17 1.414(3)
C16 C35 1.507(3)
C17 C18 1.407(3)
C18 C38 1.508(3)
C19 C20 1.519(3)
C19 C21 1.526(3)
C22 C23 1.529(3)
C22 C24 1.534(3)
C25 C26 1.527(3)
C25 C29 1.537(3)
C26 C27 1.524(3)
C27 C28 1.530(3)
C28 C29 1.539(3)
C30 C31 1.523(3)
C30 C34 1.548(3)
C31 C32 1.526(3)
C32 C33 1.538(3)
C33 C34 1.526(3)
C35 C36 1.519(3)
C35 C37 1.533(3)
C38 C40 1.528(3)
C38 C39 1.530(3)

loop_
_platon_squeeze_void_nr
_platon_squeeze_void_average_x
_platon_squeeze_void_average_y
_platon_squeeze_void_average_z
_platon_squeeze_void_volume
_platon_squeeze_void_count_electrons
_platon_squeeze_void_content
1 0.000 0.500 0.500 346 114 ' '
